data_4134552
loop_
_publ_author_name
'Qu, Yongzheng'
'Wang, Zheyuan'
'Zhang, Zhongchao'
'Zhang, Wendou'
'Huang, Jun'
'Yang, Zhen'

_publ_section_title
;
 Asymmetric Total Synthesis of (+)-Waihoensene.
;
_journal_name_full 'Journal of the American Chemical Society'
_journal_paper_doi 10.1021/jacs.0c02143
_journal_year 2020
_chemical_absolute_configuration ad
_chemical_formula_moiety 'C16 H20 O2'
_chemical_formula_sum 'C16 H20 O2'
_chemical_formula_weight 244.32
_space_group_crystal_system orthorhombic
_space_group_IT_number 19
_space_group_name_Hall 'P 2ac 2ab'
_space_group_name_H-M_alt 'P 21 21 21'
_atom_sites_solution_hydrogens geom
_atom_sites_solution_primary direct
_audit_creation_date 2019-09-09
_audit_creation_method
;
Olex2 1.2
(compiled 2018.05.29 svn.r3508 for OlexSys, GUI svn.r5506)
;
_cell_angle_alpha 90
_cell_angle_beta 90
_cell_angle_gamma 90
_cell_formula_units_Z 8
_cell_length_a 7.36180(10)
_cell_length_b 12.5083(2)
_cell_length_c 27.8448(4)
_cell_measurement_reflns_used 9180
_cell_measurement_temperature 108(12)
_cell_measurement_theta_max 73.4830
_cell_measurement_theta_min 3.1430
_cell_volume 2564.05(7)
_computing_cell_refinement 'CrysAlisPro 1.171.38.43f (Rigaku OD, 2015)'
_computing_data_collection 'CrysAlisPro 1.171.38.43f (Rigaku OD, 2015)'
_computing_data_reduction 'CrysAlisPro 1.171.38.43f (Rigaku OD, 2015)'
_computing_molecular_graphics 'Olex2 (Dolomanov et al., 2009)'
_computing_publication_material 'Olex2 (Dolomanov et al., 2009)'
_computing_structure_refinement 'ShelXL (Sheldrick, 2015)'
_computing_structure_solution 'ShelXS (Sheldrick, 2008)'
_diffrn_ambient_environment N~2~
_diffrn_ambient_temperature 108(12)
_diffrn_detector 'CCD plate'
_diffrn_detector_area_resol_mean 5.2684
_diffrn_detector_type AtlasS2
_diffrn_measured_fraction_theta_full 0.999
_diffrn_measured_fraction_theta_max 0.985
_diffrn_measurement_details
;
List of Runs (angles in degrees, time in seconds):

  # Type    Start    End  Width  t~exp~   \w     \q     \k     \f   Frames
--------------------------------------------------------------------------
  1  \w   -113.00 -13.00   1.00    1.00    --  -41.23 -57.00  90.00  100
  2  \w      1.00  82.00   1.00    1.00    --   41.23 -99.00 -60.00   81
  3  \w     17.00 116.00   1.00    1.00    --   41.23  37.00-180.00   99
  4  \w     34.00 133.00   1.00    1.69    --  106.95 -45.00 -60.00   99
  5  \w     31.00 135.00   1.00    1.69    --  106.95 -30.00-150.00  104
  6  \w     94.00 178.00   1.00    1.69    --  106.95 125.00-180.00   84
  7  \w     24.00 109.00   1.00    1.69    --  106.95 -94.00-150.00   85
  8  \w     94.00 178.00   1.00    1.69    --  106.95 125.00  60.00   84
  9  \w     35.00 136.00   1.00    1.69    --  106.95 -61.00-180.00  101
 10  \w   -117.00 -92.00   1.00    1.00    --  -41.23 -77.00 -30.00   25
;
_diffrn_measurement_device 'four-circle diffractometer'
_diffrn_measurement_device_type 'SuperNova, Dual, Cu at zero, AtlasS2'
_diffrn_measurement_method '\w scans'
_diffrn_orient_matrix_type 'CrysAlisPro convention (1999,Acta A55,543-557)'
_diffrn_orient_matrix_UB_11 0.0447750000
_diffrn_orient_matrix_UB_12 -0.1122901000
_diffrn_orient_matrix_UB_13 0.0193683000
_diffrn_orient_matrix_UB_21 0.0289087000
_diffrn_orient_matrix_UB_22 0.0471601000
_diffrn_orient_matrix_UB_23 0.0505343000
_diffrn_orient_matrix_UB_31 -0.2023908000
_diffrn_orient_matrix_UB_32 -0.0181596000
_diffrn_orient_matrix_UB_33 0.0115208000
_diffrn_radiation_monochromator mirror
_diffrn_radiation_probe x-ray
_diffrn_radiation_type CuK\a
_diffrn_radiation_wavelength 1.54184
_diffrn_reflns_av_R_equivalents 0.0283
_diffrn_reflns_av_unetI/netI 0.0307
_diffrn_reflns_Laue_measured_fraction_full 0.999
_diffrn_reflns_Laue_measured_fraction_max 0.985
_diffrn_reflns_limit_h_max 6
_diffrn_reflns_limit_h_min -9
_diffrn_reflns_limit_k_max 14
_diffrn_reflns_limit_k_min -15
_diffrn_reflns_limit_l_max 34
_diffrn_reflns_limit_l_min -32
_diffrn_reflns_number 13368
_diffrn_reflns_point_group_measured_fraction_full 0.999
_diffrn_reflns_point_group_measured_fraction_max 0.979
_diffrn_reflns_theta_full 67.684
_diffrn_reflns_theta_max 73.578
_diffrn_reflns_theta_min 3.174
_diffrn_source 'micro-focus sealed X-ray tube'
_diffrn_source_type 'SuperNova (Cu) X-ray Source'
_exptl_absorpt_coefficient_mu 0.643
_exptl_absorpt_correction_T_max 1.00000
_exptl_absorpt_correction_T_min 0.79480
_exptl_absorpt_correction_type multi-scan
_exptl_absorpt_process_details
;
CrysAlisPro 1.171.38.43f (Rigaku Oxford Diffraction, 2015)
Empirical absorption correction using spherical harmonics,
 implemented in SCALE3 ABSPACK scaling algorithm.
;
_exptl_crystal_colour colourless
_exptl_crystal_colour_primary colourless
_exptl_crystal_density_diffrn 1.266
_exptl_crystal_description block
_exptl_crystal_F_000 1056
_exptl_crystal_size_max 0.14
_exptl_crystal_size_mid 0.12
_exptl_crystal_size_min 0.11
_refine_diff_density_max 0.500
_refine_diff_density_min -0.243
_refine_diff_density_rms 0.050
_refine_ls_abs_structure_details
;
 Flack x determined using 2015 quotients [(I+)-(I-)]/[(I+)+(I-)]
 (Parsons, Flack and Wagner, Acta Cryst. B69 (2013) 249-259).
;
_refine_ls_abs_structure_Flack -0.05(8)
_refine_ls_extinction_method none
_refine_ls_goodness_of_fit_ref 1.073
_refine_ls_hydrogen_treatment constr
_refine_ls_matrix_type full
_refine_ls_number_parameters 327
_refine_ls_number_reflns 5059
_refine_ls_number_restraints 0
_refine_ls_restrained_S_all 1.073
_refine_ls_R_factor_all 0.0453
_refine_ls_R_factor_gt 0.0440
_refine_ls_shift/su_max 0.000
_refine_ls_shift/su_mean 0.000
_refine_ls_structure_factor_coef Fsqd
_refine_ls_weighting_details 'w=1/[\s^2^(Fo^2^)+(0.0596P)^2^+1.1307P] where P=(Fo^2^+2Fc^2^)/3'
_refine_ls_weighting_scheme calc
_refine_ls_wR_factor_gt 0.1161
_refine_ls_wR_factor_ref 0.1173
_reflns_Friedel_coverage 0.735
_reflns_Friedel_fraction_full 1.000
_reflns_Friedel_fraction_max 0.972
_reflns_number_gt 4897
_reflns_number_total 5059
_reflns_threshold_expression 'I > 2\s(I)'
_cod_data_source_file ja0c02143_si_002.cif
_cod_data_source_block l-4-2
_cod_database_code 4134552
_shelx_shelxl_version_number 2018/3
_shelx_space_group_comment
;
The symmetry employed for this shelxl refinement is uniquely defined
by the following loop, which should always be used as a source of
symmetry information in preference to the above space-group names.
They are only intended as comments.
;
_reflns_odcompleteness_completeness 99.92
_reflns_odcompleteness_iscentric 1
_reflns_odcompleteness_theta 66.97
_olex2_refinement_description
;
1. Fixed Uiso
 At 1.2 times of:
  All C(H) groups, All C(H,H) groups
 At 1.5 times of:
  All C(H,H,H) groups
2.a Secondary CH2 refined with riding coordinates:
 C4(H4A,H4B), C3(H3A,H3B), C10(H10C,H10D), C14(H14C,H14D), C5(H5A,H5B), C7(H7A,
 H7B), C8(H8A,H8B), C15(H15C,H15D), C10B(H10A,H10B), C6B(H6BA,H6BB), C8B(H8BA,
 H8BB), C4B(H4BA,H4BB), C5B(H5BA,H5BB), C15B(H15A,H15B), C14B(H14A,H14B),
 C7B(H7BA,H7BB)
2.b Aromatic/amide H refined with riding coordinates:
 C12(H12), C12B(H12B)
2.c Idealised Me refined as rotating group:
 C16(H16D,H16E,H16F), C16B(H16A,H16B,H16C)
;
_olex2_submission_special_instructions 'No special instructions were received'
_oxdiff_exptl_absorpt_empirical_details
;
Empirical correction (ABSPACK) includes:
- Absorption correction using spherical harmonics
- Frame scaling
;
_oxdiff_exptl_absorpt_empirical_full_max 1.326
_oxdiff_exptl_absorpt_empirical_full_min 0.696

loop_
_space_group_symop_operation_xyz
'x, y, z'
'-x+1/2, -y, z+1/2'
'-x, y+1/2, -z+1/2'
'x+1/2, -y+1/2, -z'

loop_
_atom_site_label
_atom_site_type_symbol
_atom_site_fract_x
_atom_site_fract_y
_atom_site_fract_z
_atom_site_U_iso_or_equiv
_atom_site_adp_type
_atom_site_occupancy
_atom_site_site_symmetry_order
_atom_site_calc_flag
_atom_site_refinement_flags_posn
_atom_site_refinement_flags_adp
_atom_site_refinement_flags_occupancy
_atom_site_disorder_assembly
_atom_site_disorder_group
O2B O 0.9791(3) 0.47654(17) 0.45737(7) 0.0345(5) Uani 1 1 d . . . . .
O1 O 0.2218(3) -0.09373(17) 0.37272(8) 0.0342(5) Uani 1 1 d . . . . .
O2 O 0.5018(3) 0.28775(16) 0.40583(8) 0.0353(5) Uani 1 1 d . . . . .
O1B O 1.0421(3) 0.5710(2) 0.26233(8) 0.0442(6) Uani 1 1 d . . . . .
C13 C 0.0780(3) 0.18787(19) 0.37632(8) 0.0181(5) Uani 1 1 d . . . . .
C9 C 0.0974(3) 0.13218(19) 0.42410(8) 0.0156(5) Uani 1 1 d . . . . .
C2 C -0.1235(3) -0.00003(19) 0.45811(9) 0.0181(5) Uani 1 1 d . . . . .
C4 C 0.0859(4) -0.1388(2) 0.49565(10) 0.0241(5) Uani 1 1 d . . . . .
H4A H 0.004418 -0.195815 0.486012 0.029 Uiso 1 1 calc R . . . .
H4B H 0.145142 -0.159748 0.525312 0.029 Uiso 1 1 calc R . . . .
C1 C 0.0087(3) 0.01757(18) 0.41479(8) 0.0156(5) Uani 1 1 d . . . . .
C6 C 0.1558(3) -0.06924(19) 0.41115(9) 0.0200(5) Uani 1 1 d . . . . .
C3 C -0.0204(3) -0.0361(2) 0.50325(9) 0.0207(5) Uani 1 1 d . . . . .
H3A H 0.062781 0.020101 0.512881 0.025 Uiso 1 1 calc R . . . .
H3B H -0.106577 -0.046615 0.529177 0.025 Uiso 1 1 calc R . . . .
C11 C 0.3601(4) 0.2377(2) 0.40227(10) 0.0229(5) Uani 1 1 d . . . . .
C10 C 0.3006(3) 0.1466(2) 0.43526(9) 0.0196(5) Uani 1 1 d . . . . .
H10C H 0.318850 0.165445 0.468714 0.024 Uiso 1 1 calc R . . . .
H10D H 0.367805 0.081753 0.428291 0.024 Uiso 1 1 calc R . . . .
C14 C -0.0898(4) 0.1510(2) 0.35197(9) 0.0220(5) Uani 1 1 d . . . . .
H14C H -0.082762 0.161210 0.317489 0.026 Uiso 1 1 calc R . . . .
H14D H -0.196489 0.187304 0.364295 0.026 Uiso 1 1 calc R . . . .
C5 C 0.2278(4) -0.1196(2) 0.45659(10) 0.0238(5) Uani 1 1 d . . . . .
H5A H 0.322242 -0.073904 0.469565 0.029 Uiso 1 1 calc R . . . .
H5B H 0.283378 -0.187544 0.448442 0.029 Uiso 1 1 calc R . . . .
C7 C -0.1967(3) 0.11375(19) 0.46663(9) 0.0217(5) Uani 1 1 d . . . . .
H7A H -0.286802 0.132519 0.442656 0.026 Uiso 1 1 calc R . . . .
H7B H -0.250835 0.119907 0.498262 0.026 Uiso 1 1 calc R . . . .
C8 C -0.0291(3) 0.18515(19) 0.46232(9) 0.0210(5) Uani 1 1 d . . . . .
H8A H 0.032672 0.190292 0.492999 0.025 Uiso 1 1 calc R . . . .
H8B H -0.063768 0.256475 0.452165 0.025 Uiso 1 1 calc R . . . .
C15 C -0.0898(4) 0.0314(2) 0.36543(9) 0.0226(5) Uani 1 1 d . . . . .
H15C H -0.027331 -0.009610 0.340891 0.027 Uiso 1 1 calc R . . . .
H15D H -0.213635 0.005355 0.367712 0.027 Uiso 1 1 calc R . . . .
C12 C 0.2204(4) 0.2486(2) 0.36491(9) 0.0230(5) Uani 1 1 d . . . . .
H12 H 0.229776 0.291197 0.337639 0.028 Uiso 1 1 calc R . . . .
C16 C -0.2756(4) -0.0811(2) 0.44792(10) 0.0246(5) Uani 1 1 d . . . . .
H16D H -0.356372 -0.052513 0.424098 0.037 Uiso 1 1 calc GR . . . .
H16E H -0.341929 -0.094825 0.476955 0.037 Uiso 1 1 calc GR . . . .
H16F H -0.223418 -0.146535 0.436354 0.037 Uiso 1 1 calc GR . . . .
C10B C 0.8230(4) 0.4652(2) 0.38016(9) 0.0223(5) Uani 1 1 d . . . . .
H10A H 0.726071 0.421623 0.393344 0.027 Uiso 1 1 calc R . . . .
H10B H 0.900570 0.420572 0.360411 0.027 Uiso 1 1 calc R . . . .
C11B C 0.9320(4) 0.5186(2) 0.42019(9) 0.0229(5) Uani 1 1 d . . . . .
C2B C 0.7463(4) 0.5660(2) 0.29464(9) 0.0223(5) Uani 1 1 d . . . . .
C13B C 0.8661(4) 0.6500(2) 0.36574(10) 0.0302(6) Uani 1 1 d . . . . .
C9B C 0.7456(4) 0.5585(2) 0.35092(9) 0.0213(5) Uani 1 1 d . . . . .
C3B C 0.9096(4) 0.5150(3) 0.27231(9) 0.0292(6) Uani 1 1 d . . . . .
C6B C 0.5768(5) 0.3934(3) 0.28022(10) 0.0360(7) Uani 1 1 d . . . . .
H6BA H 0.596348 0.371136 0.313190 0.043 Uiso 1 1 calc R . . . .
H6BB H 0.462857 0.362609 0.269486 0.043 Uiso 1 1 calc R . . . .
C12B C 0.9664(4) 0.6290(2) 0.40460(10) 0.0321(6) Uani 1 1 d . . . . .
H12B H 1.045420 0.676646 0.419431 0.038 Uiso 1 1 calc R . . . .
C1B C 0.5624(4) 0.5172(3) 0.27841(10) 0.0291(6) Uani 1 1 d . . . . .
C16B C 0.5058(4) 0.5511(3) 0.22751(10) 0.0369(7) Uani 1 1 d . . . . .
H16A H 0.499866 0.627631 0.225798 0.055 Uiso 1 1 calc GR . . . .
H16B H 0.388718 0.521463 0.220174 0.055 Uiso 1 1 calc GR . . . .
H16C H 0.593429 0.525248 0.204761 0.055 Uiso 1 1 calc GR . . . .
C8B C 0.5412(4) 0.5789(3) 0.36295(10) 0.0371(7) Uani 1 1 d . . . . .
H8BA H 0.503276 0.533158 0.389255 0.045 Uiso 1 1 calc R . . . .
H8BB H 0.523503 0.652707 0.372507 0.045 Uiso 1 1 calc R . . . .
C4B C 0.9123(5) 0.3980(3) 0.26334(11) 0.0388(8) Uani 1 1 d . . . . .
H4BA H 0.954424 0.362288 0.292199 0.047 Uiso 1 1 calc R . . . .
H4BB H 0.999470 0.383196 0.238079 0.047 Uiso 1 1 calc R . . . .
C5B C 0.7306(5) 0.3504(2) 0.24907(11) 0.0390(7) Uani 1 1 d . . . . .
H5BA H 0.736037 0.273240 0.252173 0.047 Uiso 1 1 calc R . . . .
H5BB H 0.706074 0.367189 0.215681 0.047 Uiso 1 1 calc R . . . .
C15B C 0.7494(5) 0.6898(2) 0.28755(11) 0.0380(7) Uani 1 1 d . . . . .
H15A H 0.807037 0.707661 0.257267 0.046 Uiso 1 1 calc R . . . .
H15B H 0.626551 0.717763 0.287247 0.046 Uiso 1 1 calc R . . . .
C14B C 0.8578(7) 0.7386(3) 0.32985(12) 0.0498(10) Uani 1 1 d . . . . .
H14A H 0.978714 0.759658 0.319711 0.060 Uiso 1 1 calc R . . . .
H14B H 0.795750 0.800454 0.342983 0.060 Uiso 1 1 calc R . . . .
C7B C 0.4275(5) 0.5540(3) 0.31756(11) 0.0396(7) Uani 1 1 d . . . . .
H7BA H 0.339834 0.498071 0.324243 0.047 Uiso 1 1 calc R . . . .
H7BB H 0.362624 0.617329 0.307079 0.047 Uiso 1 1 calc R . . . .

loop_
_atom_site_aniso_label
_atom_site_aniso_U_11
_atom_site_aniso_U_22
_atom_site_aniso_U_33
_atom_site_aniso_U_23
_atom_site_aniso_U_13
_atom_site_aniso_U_12
O2B 0.0428(12) 0.0327(10) 0.0280(10) 0.0007(8) -0.0156(9) 0.0030(9)
O1 0.0372(11) 0.0362(11) 0.0293(10) -0.0069(8) 0.0088(9) 0.0080(9)
O2 0.0247(10) 0.0328(11) 0.0484(12) 0.0121(9) -0.0035(9) -0.0137(9)
O1B 0.0281(11) 0.0669(16) 0.0376(12) 0.0054(11) 0.0008(9) -0.0155(11)
C13 0.0197(11) 0.0171(11) 0.0174(11) 0.0003(9) 0.0008(9) 0.0029(10)
C9 0.0140(11) 0.0157(10) 0.0170(11) -0.0006(9) 0.0010(8) -0.0002(9)
C2 0.0162(11) 0.0186(11) 0.0196(11) -0.0001(9) 0.0027(9) 0.0002(9)
C4 0.0235(12) 0.0226(12) 0.0262(12) 0.0049(10) -0.0019(10) 0.0012(11)
C1 0.0138(10) 0.0154(10) 0.0175(11) -0.0009(8) 0.0008(9) -0.0032(9)
C6 0.0179(11) 0.0170(11) 0.0251(13) -0.0047(9) 0.0054(10) -0.0036(9)
C3 0.0218(12) 0.0213(12) 0.0188(11) 0.0020(9) 0.0022(10) -0.0002(10)
C11 0.0174(12) 0.0200(12) 0.0314(13) 0.0022(10) 0.0013(11) -0.0022(10)
C10 0.0164(11) 0.0186(11) 0.0239(12) 0.0023(9) -0.0018(9) -0.0045(9)
C14 0.0208(12) 0.0242(12) 0.0208(11) 0.0052(10) -0.0029(10) -0.0016(10)
C5 0.0186(12) 0.0191(11) 0.0338(14) -0.0001(10) -0.0015(10) 0.0014(10)
C7 0.0196(12) 0.0188(11) 0.0266(13) -0.0001(10) 0.0078(10) 0.0016(10)
C8 0.0250(13) 0.0172(11) 0.0208(11) -0.0025(9) 0.0053(10) -0.0016(10)
C15 0.0251(12) 0.0237(12) 0.0190(11) -0.0002(10) -0.0041(10) -0.0061(10)
C12 0.0235(13) 0.0231(12) 0.0223(12) 0.0047(10) 0.0024(10) -0.0013(10)
C16 0.0177(12) 0.0247(12) 0.0314(13) 0.0022(11) 0.0031(10) -0.0049(10)
C10B 0.0272(13) 0.0209(12) 0.0188(12) 0.0038(9) -0.0050(10) -0.0056(10)
C11B 0.0232(12) 0.0249(12) 0.0205(12) -0.0022(10) -0.0040(10) 0.0010(10)
C2B 0.0272(13) 0.0231(12) 0.0165(11) 0.0035(9) -0.0039(10) -0.0031(10)
C13B 0.0463(17) 0.0194(12) 0.0249(13) -0.0013(10) -0.0026(12) -0.0075(12)
C9B 0.0253(13) 0.0231(12) 0.0154(11) -0.0001(9) -0.0023(9) -0.0004(11)
C3B 0.0200(13) 0.0502(17) 0.0174(12) 0.0045(12) -0.0032(10) 0.0002(12)
C6B 0.0398(16) 0.0435(18) 0.0247(13) 0.0033(12) -0.0050(12) -0.0216(14)
C12B 0.0427(17) 0.0261(14) 0.0274(13) -0.0037(11) -0.0081(13) -0.0134(13)
C1B 0.0208(13) 0.0465(17) 0.0200(12) 0.0020(11) -0.0041(10) 0.0016(12)
C16B 0.0302(15) 0.056(2) 0.0239(14) 0.0029(13) -0.0070(12) 0.0063(15)
C8B 0.0303(15) 0.058(2) 0.0233(14) -0.0012(13) -0.0002(12) 0.0142(14)
C4B 0.0448(18) 0.0456(18) 0.0259(14) 0.0015(13) 0.0003(13) 0.0132(15)
C5B 0.062(2) 0.0260(14) 0.0290(14) 0.0004(12) -0.0012(14) -0.0025(15)
C15B 0.055(2) 0.0276(14) 0.0311(15) 0.0061(12) -0.0089(14) -0.0043(15)
C14B 0.093(3) 0.0247(15) 0.0313(16) 0.0050(13) -0.0183(19) -0.0168(18)
C7B 0.0296(15) 0.060(2) 0.0292(15) 0.0020(14) -0.0018(13) 0.0054(15)

loop_
_atom_type_symbol
_atom_type_description
_atom_type_scat_dispersion_real
_atom_type_scat_dispersion_imag
_atom_type_scat_source
C C 0.0181 0.0091 'International Tables Vol C Tables 4.2.6.8 and 6.1.1.4'
H H 0.0000 0.0000 'International Tables Vol C Tables 4.2.6.8 and 6.1.1.4'
O O 0.0492 0.0322 'International Tables Vol C Tables 4.2.6.8 and 6.1.1.4'

loop_
_geom_angle_atom_site_label_1
_geom_angle_atom_site_label_2
_geom_angle_atom_site_label_3
_geom_angle
_geom_angle_site_symmetry_1
_geom_angle_site_symmetry_3
_geom_angle_publ_flag
C14 C13 C9 109.8(2) . . ?
C12 C13 C9 113.5(2) . . ?
C12 C13 C14 136.3(2) . . ?
C13 C9 C1 103.45(18) . . ?
C13 C9 C10 102.48(19) . . ?
C13 C9 C8 110.39(19) . . ?
C10 C9 C1 122.43(19) . . ?
C10 C9 C8 113.11(19) . . ?
C8 C9 C1 104.32(18) . . ?
C3 C2 C1 111.37(19) . . ?
C3 C2 C7 108.5(2) . . ?
C3 C2 C16 108.5(2) . . ?
C7 C2 C1 101.89(19) . . ?
C16 C2 C1 113.8(2) . . ?
C16 C2 C7 112.6(2) . . ?
H4A C4 H4B 108.4 . . ?
C3 C4 H4A 110.0 . . ?
C3 C4 H4B 110.0 . . ?
C3 C4 C5 108.6(2) . . ?
C5 C4 H4A 110.0 . . ?
C5 C4 H4B 110.0 . . ?
C2 C1 C9 104.81(18) . . ?
C6 C1 C9 110.88(19) . . ?
C6 C1 C2 112.93(19) . . ?
C6 C1 C15 110.29(19) . . ?
C15 C1 C9 103.51(18) . . ?
C15 C1 C2 113.9(2) . . ?
O1 C6 C1 121.2(2) . . ?
O1 C6 C5 119.5(2) . . ?
C5 C6 C1 119.1(2) . . ?
C2 C3 H3A 109.0 . . ?
C2 C3 H3B 109.0 . . ?
C4 C3 C2 112.9(2) . . ?
C4 C3 H3A 109.0 . . ?
C4 C3 H3B 109.0 . . ?
H3A C3 H3B 107.8 . . ?
O2 C11 C10 125.4(3) . . ?
O2 C11 C12 127.4(3) . . ?
C12 C11 C10 107.1(2) . . ?
C9 C10 H10C 110.9 . . ?
C9 C10 H10D 110.9 . . ?
C11 C10 C9 104.2(2) . . ?
C11 C10 H10C 110.9 . . ?
C11 C10 H10D 110.9 . . ?
H10C C10 H10D 108.9 . . ?
C13 C14 H14C 111.6 . . ?
C13 C14 H14D 111.6 . . ?
C13 C14 C15 101.0(2) . . ?
H14C C14 H14D 109.4 . . ?
C15 C14 H14C 111.6 . . ?
C15 C14 H14D 111.6 . . ?
C4 C5 H5A 108.5 . . ?
C4 C5 H5B 108.5 . . ?
C6 C5 C4 115.0(2) . . ?
C6 C5 H5A 108.5 . . ?
C6 C5 H5B 108.5 . . ?
H5A C5 H5B 107.5 . . ?
C2 C7 H7A 110.9 . . ?
C2 C7 H7B 110.9 . . ?
H7A C7 H7B 108.9 . . ?
C8 C7 C2 104.2(2) . . ?
C8 C7 H7A 110.9 . . ?
C8 C7 H7B 110.9 . . ?
C9 C8 H8A 110.4 . . ?
C9 C8 H8B 110.4 . . ?
C7 C8 C9 106.69(19) . . ?
C7 C8 H8A 110.4 . . ?
C7 C8 H8B 110.4 . . ?
H8A C8 H8B 108.6 . . ?
C1 C15 H15C 110.0 . . ?
C1 C15 H15D 110.0 . . ?
C14 C15 C1 108.7(2) . . ?
C14 C15 H15C 110.0 . . ?
C14 C15 H15D 110.0 . . ?
H15C C15 H15D 108.3 . . ?
C13 C12 C11 109.2(2) . . ?
C13 C12 H12 125.4 . . ?
C11 C12 H12 125.4 . . ?
C2 C16 H16D 109.5 . . ?
C2 C16 H16E 109.5 . . ?
C2 C16 H16F 109.5 . . ?
H16D C16 H16E 109.5 . . ?
H16D C16 H16F 109.5 . . ?
H16E C16 H16F 109.5 . . ?
H10A C10B H10B 108.9 . . ?
C11B C10B H10A 110.9 . . ?
C11B C10B H10B 110.9 . . ?
C11B C10B C9B 104.5(2) . . ?
C9B C10B H10A 110.9 . . ?
C9B C10B H10B 110.9 . . ?
O2B C11B C10B 125.8(2) . . ?
O2B C11B C12B 127.6(2) . . ?
C12B C11B C10B 106.6(2) . . ?
C3B C2B C9B 113.1(2) . . ?
C3B C2B C1B 114.3(2) . . ?
C3B C2B C15B 111.0(2) . . ?
C1B C2B C9B 105.3(2) . . ?
C1B C2B C15B 111.5(2) . . ?
C15B C2B C9B 100.7(2) . . ?
C12B C13B C9B 113.4(2) . . ?
C12B C13B C14B 135.3(3) . . ?
C14B C13B C9B 110.9(3) . . ?
C10B C9B C2B 125.1(2) . . ?
C10B C9B C8B 111.6(2) . . ?
C13B C9B C10B 102.4(2) . . ?
C13B C9B C2B 103.1(2) . . ?
C13B C9B C8B 112.6(2) . . ?
C8B C9B C2B 102.0(2) . . ?
O1B C3B C2B 119.1(3) . . ?
O1B C3B C4B 120.8(3) . . ?
C4B C3B C2B 120.1(3) . . ?
H6BA C6B H6BB 107.8 . . ?
C1B C6B H6BA 109.1 . . ?
C1B C6B H6BB 109.1 . . ?
C5B C6B H6BA 109.1 . . ?
C5B C6B H6BB 109.1 . . ?
C5B C6B C1B 112.6(2) . . ?
C11B C12B H12B 125.4 . . ?
C13B C12B C11B 109.2(2) . . ?
C13B C12B H12B 125.4 . . ?
C2B C1B C6B 108.9(2) . . ?
C16B C1B C2B 113.3(2) . . ?
C16B C1B C6B 108.9(3) . . ?
C16B C1B C7B 113.2(3) . . ?
C7B C1B C2B 103.7(2) . . ?
C7B C1B C6B 108.6(3) . . ?
C1B C16B H16A 109.5 . . ?
C1B C16B H16B 109.5 . . ?
C1B C16B H16C 109.5 . . ?
H16A C16B H16B 109.5 . . ?
H16A C16B H16C 109.5 . . ?
H16B C16B H16C 109.5 . . ?
C9B C8B H8BA 110.1 . . ?
C9B C8B H8BB 110.1 . . ?
H8BA C8B H8BB 108.4 . . ?
C7B C8B C9B 108.2(2) . . ?
C7B C8B H8BA 110.1 . . ?
C7B C8B H8BB 110.1 . . ?
C3B C4B H4BA 108.6 . . ?
C3B C4B H4BB 108.6 . . ?
C3B C4B C5B 114.7(3) . . ?
H4BA C4B H4BB 107.6 . . ?
C5B C4B H4BA 108.6 . . ?
C5B C4B H4BB 108.6 . . ?
C6B C5B H5BA 109.3 . . ?
C6B C5B H5BB 109.3 . . ?
C4B C5B C6B 111.6(2) . . ?
C4B C5B H5BA 109.3 . . ?
C4B C5B H5BB 109.3 . . ?
H5BA C5B H5BB 108.0 . . ?
C2B C15B H15A 110.2 . . ?
C2B C15B H15B 110.2 . . ?
H15A C15B H15B 108.5 . . ?
C14B C15B C2B 107.6(2) . . ?
C14B C15B H15A 110.2 . . ?
C14B C15B H15B 110.2 . . ?
C13B C14B C15B 103.7(2) . . ?
C13B C14B H14A 111.0 . . ?
C13B C14B H14B 111.0 . . ?
C15B C14B H14A 111.0 . . ?
C15B C14B H14B 111.0 . . ?
H14A C14B H14B 109.0 . . ?
C1B C7B C8B 106.8(2) . . ?
C1B C7B H7BA 110.4 . . ?
C1B C7B H7BB 110.4 . . ?
C8B C7B H7BA 110.4 . . ?
C8B C7B H7BB 110.4 . . ?
H7BA C7B H7BB 108.6 . . ?

loop_
_geom_bond_atom_site_label_1
_geom_bond_atom_site_label_2
_geom_bond_distance
_geom_bond_site_symmetry_2
_geom_bond_publ_flag
O2B C11B 1.212(3) . ?
O1 C6 1.214(3) . ?
O2 C11 1.221(3) . ?
O1B C3B 1.233(4) . ?
C13 C9 1.509(3) . ?
C13 C14 1.482(4) . ?
C13 C12 1.333(4) . ?
C9 C1 1.597(3) . ?
C9 C10 1.538(3) . ?
C9 C8 1.562(3) . ?
C2 C1 1.566(3) . ?
C2 C3 1.536(3) . ?
C2 C7 1.540(3) . ?
C2 C16 1.537(3) . ?
C4 H4A 0.9700 . ?
C4 H4B 0.9700 . ?
C4 C3 1.519(4) . ?
C4 C5 1.527(4) . ?
C1 C6 1.537(3) . ?
C1 C15 1.563(3) . ?
C6 C5 1.509(4) . ?
C3 H3A 0.9700 . ?
C3 H3B 0.9700 . ?
C11 C10 1.527(3) . ?
C11 C12 1.469(4) . ?
C10 H10C 0.9700 . ?
C10 H10D 0.9700 . ?
C14 H14C 0.9700 . ?
C14 H14D 0.9700 . ?
C14 C15 1.543(4) . ?
C5 H5A 0.9700 . ?
C5 H5B 0.9700 . ?
C7 H7A 0.9700 . ?
C7 H7B 0.9700 . ?
C7 C8 1.527(3) . ?
C8 H8A 0.9700 . ?
C8 H8B 0.9700 . ?
C15 H15C 0.9700 . ?
C15 H15D 0.9700 . ?
C12 H12 0.9300 . ?
C16 H16D 0.9600 . ?
C16 H16E 0.9600 . ?
C16 H16F 0.9600 . ?
C10B H10A 0.9700 . ?
C10B H10B 0.9700 . ?
C10B C11B 1.527(3) . ?
C10B C9B 1.533(3) . ?
C11B C12B 1.470(4) . ?
C2B C9B 1.570(3) . ?
C2B C3B 1.496(4) . ?
C2B C1B 1.552(4) . ?
C2B C15B 1.561(4) . ?
C13B C9B 1.505(4) . ?
C13B C12B 1.336(4) . ?
C13B C14B 1.494(4) . ?
C9B C8B 1.563(4) . ?
C3B C4B 1.485(5) . ?
C6B H6BA 0.9700 . ?
C6B H6BB 0.9700 . ?
C6B C1B 1.553(5) . ?
C6B C5B 1.525(5) . ?
C12B H12B 0.9300 . ?
C1B C16B 1.537(4) . ?
C1B C7B 1.545(4) . ?
C16B H16A 0.9600 . ?
C16B H16B 0.9600 . ?
C16B H16C 0.9600 . ?
C8B H8BA 0.9700 . ?
C8B H8BB 0.9700 . ?
C8B C7B 1.547(4) . ?
C4B H4BA 0.9700 . ?
C4B H4BB 0.9700 . ?
C4B C5B 1.517(5) . ?
C5B H5BA 0.9700 . ?
C5B H5BB 0.9700 . ?
C15B H15A 0.9700 . ?
C15B H15B 0.9700 . ?
C15B C14B 1.548(4) . ?
C14B H14A 0.9700 . ?
C14B H14B 0.9700 . ?
C7B H7BA 0.9700 . ?
C7B H7BB 0.9700 . ?
